data_1546732
loop_
_publ_author_name
'Fawzi, Mourad'
'Auhmani, Aziz'
'Ait Itto, Moulay Youssef'
'Riahi, Abdelkhalek'
'Chevreux, Sylviane'
'Ketatni, El Mostafa'

_publ_section_title
;
 (2<i>E</i>)-<i>N</i>-Methyl-2-[1-(4-methylcyclohex-3-en-1-yl)ethylidene]hydrazinecarbothioamide
;
_journal_coeditor_code SJ4102
_journal_issue 4
_journal_name_full IUCrData
_journal_page_first x170513
_journal_paper_doi 10.1107/S2414314617005132
_journal_volume 2
_journal_year 2017
_chemical_formula_iupac 'C11 H19 N3 S'
_chemical_formula_moiety 'C11 H19 N3 S'
_chemical_formula_sum 'C11 H19 N3 S'
_chemical_formula_weight 225.35
_chemical_name_systematic (2<i>E</i>)-<i>N</i>-Methyl-2-[1-(4-methylcyclohex-3-en-1-yl)ethylidene]hydrazinecarbothioamide
_space_group_crystal_system orthorhombic
_space_group_IT_number 19
_space_group_name_Hall 'P 2ac 2ab'
_space_group_name_H-M_alt 'P 21 21 21'
_symmetry_space_group_name_Hall 'P 2ac 2ab'
_symmetry_space_group_name_H-M 'P 21 21 21'
_atom_sites_solution_hydrogens mixed
_audit_creation_method SHELXL-2014/7
_cell_angle_alpha 90
_cell_angle_beta 90
_cell_angle_gamma 90
_cell_formula_units_Z 8
_cell_length_a 12.2974(4)
_cell_length_b 13.7295(4)
_cell_length_c 14.8952(5)
_cell_measurement_reflns_used 5139
_cell_measurement_temperature 100(2)
_cell_measurement_theta_max 74.594
_cell_measurement_theta_min 4.379
_cell_volume 2514.86(14)
_computing_cell_refinement
;
SAINT (Bruker, 2012)
;
_computing_data_collection
;
APEX2 (Bruker,2012)
;
_computing_data_reduction
;
SAINT (Bruker, 2012)
;
_computing_molecular_graphics
;
ORTEP-3 for Windows (Farrugia, 2012) and DIAMOND (Brandenburg et al.,
2012)
;
_computing_publication_material
;
PLATON (Spek, 2009) and publCIF (Westrip, 2010)
;
_computing_structure_refinement
;
SHELXL2014 (Sheldrick, 2015)
;
_computing_structure_solution
;
SHELXS2014 (Sheldrick, 2008)
;
_diffrn_ambient_temperature 100(2)
_diffrn_measured_fraction_theta_full 1.000
_diffrn_measured_fraction_theta_max 1.000
_diffrn_measurement_device_type 'Bruker D8 venture CMOS area-detector'
_diffrn_measurement_method '\f and \w scans'
_diffrn_radiation_type CuK\a
_diffrn_radiation_wavelength 1.54178
_diffrn_reflns_av_R_equivalents 0.0353
_diffrn_reflns_limit_h_max 15
_diffrn_reflns_limit_h_min -15
_diffrn_reflns_limit_k_max 17
_diffrn_reflns_limit_k_min -17
_diffrn_reflns_limit_l_max 18
_diffrn_reflns_limit_l_min -18
_diffrn_reflns_number 48702
_diffrn_reflns_theta_full 67.679
_diffrn_reflns_theta_max 74.594
_diffrn_reflns_theta_min 4.379
_exptl_absorpt_coefficient_mu 2.065
_exptl_absorpt_correction_T_max 0.8575
_exptl_absorpt_correction_T_min 0.7073
_exptl_absorpt_correction_type numerical
_exptl_absorpt_process_details
;
(SADABS; Bruker, 2012)
;
_exptl_crystal_colour colourless
_exptl_crystal_density_diffrn 1.190
_exptl_crystal_description plate
_exptl_crystal_F_000 976
_exptl_crystal_size_max 0.44
_exptl_crystal_size_mid 0.31
_exptl_crystal_size_min 0.22
_refine_diff_density_max 0.217
_refine_diff_density_min -0.309
_refine_ls_abs_structure_details
;
Refined as an inversion twin
;
_refine_ls_abs_structure_Flack 0.065(15)
_refine_ls_extinction_method none
_refine_ls_goodness_of_fit_ref 1.042
_refine_ls_hydrogen_treatment mixed
_refine_ls_matrix_type full
_refine_ls_number_parameters 319
_refine_ls_number_reflns 5139
_refine_ls_number_restraints 0
_refine_ls_restrained_S_all 1.042
_refine_ls_R_factor_all 0.0286
_refine_ls_R_factor_gt 0.0278
_refine_ls_shift/su_max 0.001
_refine_ls_shift/su_mean 0.000
_refine_ls_structure_factor_coef Fsqd
_refine_ls_weighting_details 'w=1/[\s^2^(Fo^2^)+(0.0308P)^2^+0.9302P] where P=(Fo^2^+2Fc^2^)/3'
_refine_ls_weighting_scheme calc
_refine_ls_wR_factor_gt 0.0696
_refine_ls_wR_factor_ref 0.0703
_reflns_number_gt 5028
_reflns_number_total 5139
_reflns_threshold_expression 'I > 2\s(I)'
_cod_data_source_file sj4102sup1.cif
_cod_data_source_block I
_cod_database_code 1546732
_shelx_space_group_comment
;
The symmetry employed for this shelxl refinement is uniquely defined
by the following loop, which should always be used as a source of
symmetry information in preference to the above space-group names.
They are only intended as comments.
;

loop_
_space_group_symop_operation_xyz
'x, y, z'
'-x+1/2, -y, z+1/2'
'-x, y+1/2, -z+1/2'
'x+1/2, -y+1/2, -z'

loop_
_atom_site_type_symbol
_atom_site_label
_atom_site_fract_x
_atom_site_fract_y
_atom_site_fract_z
_atom_site_U_iso_or_equiv
_atom_site_adp_type
_atom_site_calc_flag
_atom_site_occupancy
_atom_site_disorder_assembly
_atom_site_disorder_group
S S1 0.36364(4) 0.94045(4) 0.01514(3) 0.02417(12) Uani d 1 . .
N N1 0.49945(15) 0.82337(14) 0.10431(12) 0.0243(4) Uani d 1 . .
H H1N 0.530(2) 0.767(2) 0.1124(19) 0.033(7) Uiso d 1 . .
N N2 0.39334(15) 0.75188(13) -0.00369(12) 0.0240(4) Uani d 1 . .
H H2N 0.347(2) 0.757(2) -0.0494(19) 0.033(7) Uiso d 1 . .
N N3 0.44757(15) 0.66492(12) 0.01283(12) 0.0222(3) Uani d 1 . .
C C1 0.53214(19) 0.90195(17) 0.16325(16) 0.0295(5) Uani d 1 . .
H H1A 0.5535 0.9573 0.1280 0.044 Uiso calc 1 . .
H H1B 0.5923 0.8811 0.1996 0.044 Uiso calc 1 . .
H H1C 0.4723 0.9196 0.2013 0.044 Uiso calc 1 . .
C C2 0.42426(17) 0.83324(15) 0.04084(13) 0.0204(4) Uani d 1 . .
C C3 0.40645(18) 0.58777(15) -0.02091(14) 0.0247(4) Uani d 1 . .
C C4 0.46798(17) 0.49360(14) -0.01048(14) 0.0223(4) Uani d 1 . .
H H4 0.4165 0.4450 0.0123 0.027 Uiso calc 1 . .
C C5 0.5621(2) 0.49720(16) 0.05467(16) 0.0305(5) Uani d 1 . .
H H5A 0.6164 0.5430 0.0334 0.037 Uiso calc 1 . .
H H5B 0.5367 0.5190 0.1130 0.037 Uiso calc 1 . .
C C6 0.6116(3) 0.3972(2) 0.0628(2) 0.0671(12) Uani d 1 . .
H H6A 0.6843 0.4050 0.0872 0.081 Uiso calc 1 . .
H H6B 0.5697 0.3614 0.1070 0.081 Uiso calc 1 . .
C C7 0.62018(19) 0.33763(16) -0.01496(19) 0.0346(5) Uani d 1 . .
C C8 0.5671(3) 0.3628(2) -0.0924(2) 0.0592(9) Uani d 1 . .
H H8 0.5676 0.3198 -0.1406 0.071 Uiso calc 1 . .
C C9 0.5082(2) 0.45746(18) -0.10149(15) 0.0343(5) Uani d 1 . .
H H9A 0.4468 0.4493 -0.1416 0.041 Uiso calc 1 . .
H H9B 0.5565 0.5056 -0.1276 0.041 Uiso calc 1 . .
C C10 0.6836(2) 0.24421(19) -0.0102(3) 0.0538(8) Uani d 1 . .
H H10A 0.6423 0.1964 0.0223 0.081 Uiso calc 1 . .
H H10B 0.7513 0.2556 0.0201 0.081 Uiso calc 1 . .
H H10C 0.6975 0.2209 -0.0698 0.081 Uiso calc 1 . .
C C11 0.3008(2) 0.58335(17) -0.07200(18) 0.0373(6) Uani d 1 . .
H H11A 0.2498 0.6280 -0.0459 0.056 Uiso calc 1 . .
H H11B 0.2720 0.5184 -0.0691 0.056 Uiso calc 1 . .
H H11C 0.3134 0.6008 -0.1335 0.056 Uiso calc 1 . .
S S2 0.76273(5) 0.27916(4) 0.69275(3) 0.02686(13) Uani d 1 . .
N N4 0.83663(15) 0.40843(15) 0.81084(14) 0.0285(4) Uani d 1 . .
H H4N 0.830(2) 0.465(2) 0.836(2) 0.036(8) Uiso d 1 . .
N N5 0.70352(17) 0.46203(13) 0.71559(12) 0.0259(4) Uani d 1 . .
H H5N 0.671(2) 0.453(2) 0.665(2) 0.033(7) Uiso d 1 . .
N N6 0.72110(17) 0.55541(14) 0.74845(13) 0.0316(4) Uani d 1 . .
C C12 0.9124(2) 0.3382(2) 0.84744(17) 0.0358(6) Uani d 1 . .
H H12A 0.8746 0.2788 0.8610 0.054 Uiso calc 1 . .
H H12B 0.9442 0.3638 0.9013 0.054 Uiso calc 1 . .
H H12C 0.9686 0.3253 0.8043 0.054 Uiso calc 1 . .
C C13 0.77058(18) 0.38938(15) 0.74270(13) 0.0239(4) Uani d 1 . .
C C14 0.6501(3) 0.62087(16) 0.72682(18) 0.0393(7) Uani d 1 . .
C C18 0.70439(19) 0.91269(15) 0.82868(14) 0.0269(5) Uani d 1 . .
C C17 0.7888(2) 0.8686(2) 0.7702(2) 0.0425(6) Uani d 1 . .
H H17A 0.866(3) 0.875(2) 0.798(2) 0.051 Uiso d 1 . .
H H17B 0.801(3) 0.899(2) 0.706(2) 0.051 Uiso d 1 . .
C C19 0.6175(2) 0.86244(16) 0.85558(16) 0.0337(6) Uani d 1 . .
H H19 0.5679 0.8934 0.8930 0.040 Uiso calc 1 . .
C C20 0.5949(2) 0.75825(16) 0.82896(17) 0.0335(5) Uani d 1 . .
H H20A 0.5180 0.7512 0.8159 0.040 Uiso calc 1 A 1
H H20B 0.6122 0.7158 0.8790 0.040 Uiso calc 1 A 1
C C21 0.7221(2) 1.01765(16) 0.85489(17) 0.0374(6) Uani d 1 . .
H H21A 0.7109 1.0587 0.8035 0.056 Uiso calc 1 . .
H H21B 0.7951 1.0258 0.8765 0.056 Uiso calc 1 . .
H H21C 0.6717 1.0352 0.9013 0.056 Uiso calc 1 . .
C C22 0.5491(3) 0.6021(2) 0.6742(2) 0.0578(9) Uani d 1 . .
H H22A 0.5153 0.5434 0.6954 0.087 Uiso calc 1 . .
H H22B 0.5671 0.5950 0.6118 0.087 Uiso calc 1 . .
H H22C 0.4998 0.6557 0.6815 0.087 Uiso calc 1 . .
C C15 0.6606(3) 0.7265(3) 0.7470(3) 0.0198(8) Uani d 0.649(7) B 1
H H15 0.6371 0.7642 0.6947 0.024 Uiso calc 0.649(7) B 1
C C16 0.7785(3) 0.7517(2) 0.7685(2) 0.0256(10) Uani d 0.649(7) B 1
H H16A 0.8265 0.7247 0.7232 0.031 Uiso calc 0.649(7) B 1
H H16B 0.7988 0.7248 0.8264 0.031 Uiso calc 0.649(7) B 1
C C16A 0.7427(5) 0.7894(4) 0.7130(4) 0.0218(17) Uani d 0.351(7) B 2
H H'A 0.7982 0.7606 0.6751 0.026 Uiso calc 0.351(7) B 2
H H'B 0.6840 0.8135 0.6756 0.026 Uiso calc 0.351(7) B 2
C C15A 0.7013(6) 0.7169(5) 0.7815(5) 0.0185(15) Uani d 0.351(7) B 2
H H15A 0.7575 0.6982 0.8249 0.022 Uiso calc 0.351(7) B 2

loop_
_atom_site_aniso_label
_atom_site_aniso_U_11
_atom_site_aniso_U_22
_atom_site_aniso_U_33
_atom_site_aniso_U_12
_atom_site_aniso_U_13
_atom_site_aniso_U_23
S1 0.0334(3) 0.0203(2) 0.0188(2) 0.0051(2) -0.0011(2) -0.00187(19)
N1 0.0287(9) 0.0191(8) 0.0252(9) 0.0017(8) -0.0034(7) -0.0026(7)
N2 0.0341(9) 0.0185(8) 0.0194(8) -0.0007(7) -0.0047(7) 0.0009(6)
N3 0.0318(9) 0.0177(8) 0.0170(8) 0.0001(7) -0.0006(7) 0.0012(7)
C1 0.0286(11) 0.0268(11) 0.0330(12) 0.0035(9) -0.0089(9) -0.0089(9)
C2 0.0247(10) 0.0200(10) 0.0165(9) -0.0022(8) 0.0036(7) 0.0001(7)
C3 0.0363(11) 0.0202(10) 0.0176(9) -0.0056(8) -0.0016(9) 0.0028(8)
C4 0.0313(10) 0.0178(9) 0.0179(9) -0.0047(8) 0.0019(8) 0.0000(8)
C5 0.0447(13) 0.0201(11) 0.0266(11) 0.0050(10) -0.0094(10) -0.0067(9)
C6 0.101(3) 0.0338(15) 0.067(2) 0.0305(17) -0.052(2) -0.0223(15)
C7 0.0301(11) 0.0220(10) 0.0517(14) -0.0044(9) 0.0095(11) -0.0124(10)
C8 0.082(2) 0.060(2) 0.0355(15) 0.0271(18) -0.0011(15) -0.0265(14)
C9 0.0521(15) 0.0318(12) 0.0188(10) -0.0099(11) 0.0037(10) -0.0058(9)
C10 0.0443(15) 0.0275(12) 0.090(2) 0.0040(11) 0.0063(16) -0.0202(15)
C11 0.0498(15) 0.0215(11) 0.0405(13) -0.0062(10) -0.0178(12) 0.0050(9)
S2 0.0371(3) 0.0182(2) 0.0252(2) 0.0030(2) -0.0074(2) -0.00647(19)
N4 0.0272(9) 0.0307(10) 0.0276(9) -0.0047(7) 0.0000(8) -0.0112(8)
N5 0.0408(11) 0.0149(8) 0.0220(9) -0.0015(7) -0.0006(8) -0.0059(7)
N6 0.0428(11) 0.0209(9) 0.0312(10) -0.0111(8) 0.0174(9) -0.0126(8)
C12 0.0275(11) 0.0466(15) 0.0332(13) -0.0005(10) -0.0069(10) -0.0100(11)
C13 0.0294(10) 0.0224(10) 0.0199(9) -0.0048(9) 0.0045(8) -0.0032(8)
C14 0.0651(18) 0.0145(10) 0.0384(13) -0.0008(11) 0.0292(13) -0.0041(9)
C18 0.0380(12) 0.0208(10) 0.0218(10) 0.0014(9) -0.0067(9) -0.0012(8)
C17 0.0307(13) 0.0388(14) 0.0581(17) -0.0103(10) 0.0025(12) -0.0212(13)
C19 0.0527(16) 0.0177(10) 0.0308(12) 0.0059(10) 0.0164(11) -0.0023(9)
C20 0.0442(13) 0.0188(10) 0.0376(13) -0.0006(9) 0.0204(11) -0.0027(9)
C21 0.0553(16) 0.0204(11) 0.0365(13) -0.0005(11) -0.0114(12) -0.0020(9)
C22 0.101(3) 0.0314(14) 0.0406(16) 0.0296(16) -0.0126(16) -0.0069(12)
C15 0.0216(19) 0.0175(17) 0.0203(19) -0.0014(14) -0.0027(15) -0.0021(14)
C16 0.0243(18) 0.0187(16) 0.034(2) 0.0019(13) -0.0032(15) -0.0033(14)
C16A 0.024(3) 0.019(3) 0.022(3) 0.003(2) 0.000(2) 0.000(2)
C15A 0.024(4) 0.011(3) 0.020(3) -0.002(3) 0.001(3) -0.006(2)

loop_
_atom_type_symbol
_atom_type_description
_atom_type_scat_dispersion_real
_atom_type_scat_dispersion_imag
_atom_type_scat_source
C C 0.0181 0.0091 'International Tables Vol C Tables 4.2.6.8 and 6.1.1.4'
H H 0.0000 0.0000 'International Tables Vol C Tables 4.2.6.8 and 6.1.1.4'
N N 0.0311 0.0180 'International Tables Vol C Tables 4.2.6.8 and 6.1.1.4'
S S 0.3331 0.5567 'International Tables Vol C Tables 4.2.6.8 and 6.1.1.4'

loop_
_geom_angle_atom_site_label_1
_geom_angle_atom_site_label_2
_geom_angle_atom_site_label_3
_geom_angle
C2 N1 C1 123.25(19)
C2 N1 H1N 119.5(19)
C1 N1 H1N 117.3(19)
C2 N2 N3 119.18(18)
C2 N2 H2N 119.0(18)
N3 N2 H2N 121.0(18)
C3 N3 N2 116.94(18)
N1 C1 H1A 109.5
N1 C1 H1B 109.5
H1A C1 H1B 109.5
N1 C1 H1C 109.5
H1A C1 H1C 109.5
H1B C1 H1C 109.5
N1 C2 N2 117.37(19)
N1 C2 S1 123.74(16)
N2 C2 S1 118.87(16)
N3 C3 C4 118.21(19)
N3 C3 C11 125.0(2)
C4 C3 C11 116.79(18)
C3 C4 C5 115.02(17)
C3 C4 C9 110.51(18)
C5 C4 C9 109.44(19)
C3 C4 H4 107.2
C5 C4 H4 107.2
C9 C4 H4 107.2
C6 C5 C4 109.36(19)
C6 C5 H5A 109.8
C4 C5 H5A 109.8
C6 C5 H5B 109.8
C4 C5 H5B 109.8
H5A C5 H5B 108.3
C7 C6 C5 119.2(3)
C7 C6 H6A 107.5
C5 C6 H6A 107.5
C7 C6 H6B 107.5
C5 C6 H6B 107.5
H6A C6 H6B 107.0
C8 C7 C6 120.4(2)
C8 C7 C10 120.2(3)
C6 C7 C10 119.4(3)
C7 C8 C9 121.8(2)
C7 C8 H8 119.1
C9 C8 H8 119.1
C8 C9 C4 111.0(2)
C8 C9 H9A 109.4
C4 C9 H9A 109.4
C8 C9 H9B 109.4
C4 C9 H9B 109.4
H9A C9 H9B 108.0
C7 C10 H10A 109.5
C7 C10 H10B 109.5
H10A C10 H10B 109.5
C7 C10 H10C 109.5
H10A C10 H10C 109.5
H10B C10 H10C 109.5
C3 C11 H11A 109.5
C3 C11 H11B 109.5
H11A C11 H11B 109.5
C3 C11 H11C 109.5
H11A C11 H11C 109.5
H11B C11 H11C 109.5
C13 N4 C12 123.4(2)
C13 N4 H4N 116.9(19)
C12 N4 H4N 120(2)
C13 N5 N6 118.65(19)
C13 N5 H5N 115.8(19)
N6 N5 H5N 121.0(19)
C14 N6 N5 116.6(2)
N4 C12 H12A 109.5
N4 C12 H12B 109.5
H12A C12 H12B 109.5
N4 C12 H12C 109.5
H12A C12 H12C 109.5
H12B C12 H12C 109.5
N4 C13 N5 117.09(19)
N4 C13 S2 123.30(18)
N5 C13 S2 119.55(16)
N6 C14 C15 124.7(3)
N6 C14 C22 124.9(2)
C15 C14 C22 110.3(3)
N6 C14 C15A 99.9(4)
C22 C14 C15A 134.9(4)
C19 C18 C17 121.7(2)
C19 C18 C21 122.2(2)
C17 C18 C21 116.1(2)
C18 C17 C16A 111.5(3)
C18 C17 C16 111.2(2)
C18 C17 H17A 111.6(18)
C16A C17 H17A 129.7(18)
C16 C17 H17A 99.6(18)
C18 C17 H17B 118.1(18)
C16A C17 H17B 80.1(18)
C16 C17 H17B 113.2(18)
H17A C17 H17B 101(3)
C18 C19 C20 124.0(2)
C18 C19 H19 118.0
C20 C19 H19 118.0
C19 C20 C15 112.5(2)
C19 C20 C15A 107.6(3)
C19 C20 H20A 109.1
C15 C20 H20A 109.1
C19 C20 H20B 109.1
C15 C20 H20B 109.1
H20A C20 H20B 107.8
C18 C21 H21A 109.5
C18 C21 H21B 109.5
H21A C21 H21B 109.5
C18 C21 H21C 109.5
H21A C21 H21C 109.5
H21B C21 H21C 109.5
C14 C22 H22A 109.5
C14 C22 H22B 109.5
H22A C22 H22B 109.5
C14 C22 H22C 109.5
H22A C22 H22C 109.5
H22B C22 H22C 109.5
C14 C15 C16 110.3(3)
C14 C15 C20 113.2(3)
C16 C15 C20 105.7(3)
C14 C15 H15 109.2
C16 C15 H15 109.2
C20 C15 H15 109.2
C15 C16 C17 107.7(3)
C15 C16 H16A 110.2
C17 C16 H16A 110.2
C15 C16 H16B 110.2
C17 C16 H16B 110.2
H16A C16 H16B 108.5
C17 C16A C15A 102.8(5)
C17 C16A H'A 111.2
C15A C16A H'A 111.2
C17 C16A H'B 111.2
C15A C16A H'B 111.2
H'A C16A H'B 109.1
C16A C15A C20 109.9(5)
C16A C15A C14 108.5(5)
C20 C15A C14 100.8(4)
C16A C15A H15A 112.3
C20 C15A H15A 112.3
C14 C15A H15A 112.3

loop_
_geom_bond_atom_site_label_1
_geom_bond_atom_site_label_2
_geom_bond_distance
S1 C2 1.694(2)
N1 C2 1.329(3)
N1 C1 1.448(3)
N1 H1N 0.87(3)
N2 C2 1.354(3)
N2 N3 1.389(2)
N2 H2N 0.89(3)
N3 C3 1.277(3)
C1 H1A 0.9600
C1 H1B 0.9600
C1 H1C 0.9600
C3 C4 1.506(3)
C3 C11 1.507(3)
C4 C5 1.511(3)
C4 C9 1.526(3)
C4 H4 0.9800
C5 C6 1.507(3)
C5 H5A 0.9700
C5 H5B 0.9700
C6 C7 1.422(4)
C6 H6A 0.9700
C6 H6B 0.9700
C7 C8 1.370(4)
C7 C10 1.503(3)
C8 C9 1.493(4)
C8 H8 0.9300
C9 H9A 0.9700
C9 H9B 0.9700
C10 H10A 0.9600
C10 H10B 0.9600
C10 H10C 0.9600
C11 H11A 0.9600
C11 H11B 0.9600
C11 H11C 0.9600
S2 C13 1.689(2)
N4 C13 1.326(3)
N4 C12 1.447(3)
N4 H4N 0.87(3)
N5 C13 1.356(3)
N5 N6 1.389(2)
N5 H5N 0.86(3)
N6 C14 1.294(4)
C12 H12A 0.9600
C12 H12B 0.9600
C12 H12C 0.9600
C14 C15 1.487(4)
C14 C22 1.492(5)
C14 C15A 1.673(7)
C18 C19 1.333(4)
C18 C17 1.484(4)
C18 C21 1.509(3)
C17 C16A 1.494(6)
C17 C16 1.610(4)
C17 H17A 1.04(3)
C17 H17B 1.06(3)
C19 C20 1.510(3)
C19 H19 0.9300
C20 C15 1.527(4)
C20 C15A 1.592(7)
C20 H20A 0.9700
C20 H20B 0.9700
C21 H21A 0.9600
C21 H21B 0.9600
C21 H21C 0.9600
C22 H22A 0.9600
C22 H22B 0.9600
C22 H22C 0.9600
C15 C16 1.524(5)
C15 H15 0.9800
C16 H16A 0.9700
C16 H16B 0.9700
C16A C15A 1.513(9)
C16A H'A 0.9700
C16A H'B 0.9700
C15A H15A 0.9800

loop_
_geom_hbond_atom_site_label_D
_geom_hbond_atom_site_label_H
_geom_hbond_atom_site_label_A
_geom_hbond_site_symmetry_A
_geom_hbond_distance_DH
_geom_hbond_distance_HA
_geom_hbond_distance_DA
_geom_hbond_angle_DHA
N1 H1N N3 . 0.87(3) 2.28(3) 2.645(3) 105(2)
N4 H4N N6 . 0.87(3) 2.24(3) 2.637(3) 107(2)
N2 H2N S2 3_655 0.89(3) 2.54(3) 3.4284(19) 172(2)
N4 H4N S1 4_566 0.87(3) 2.60(3) 3.337(2) 143(2)
N5 H5N S1 3_645 0.86(3) 2.72(3) 3.547(2) 161(2)

loop_
_geom_torsion_atom_site_label_1
_geom_torsion_atom_site_label_2
_geom_torsion_atom_site_label_3
_geom_torsion_atom_site_label_4
_geom_torsion
C2 N2 N3 C3 170.57(19)
C1 N1 C2 N2 -173.5(2)
C1 N1 C2 S1 4.8(3)
N3 N2 C2 N1 -5.8(3)
N3 N2 C2 S1 175.83(14)
N2 N3 C3 C4 175.21(17)
N2 N3 C3 C11 -3.9(3)
N3 C3 C4 C5 11.3(3)
C11 C3 C4 C5 -169.5(2)
N3 C3 C4 C9 -113.2(2)
C11 C3 C4 C9 66.0(3)
C3 C4 C5 C6 176.5(3)
C9 C4 C5 C6 -58.4(3)
C4 C5 C6 C7 38.2(4)
C5 C6 C7 C8 -11.7(5)
C5 C6 C7 C10 171.3(3)
C6 C7 C8 C9 6.3(5)
C10 C7 C8 C9 -176.6(3)
C7 C8 C9 C4 -27.9(4)
C3 C4 C9 C8 -178.6(2)
C5 C4 C9 C8 53.7(3)
C13 N5 N6 C14 -174.5(2)
C12 N4 C13 N5 179.7(2)
C12 N4 C13 S2 2.7(3)
N6 N5 C13 N4 11.6(3)
N6 N5 C13 S2 -171.21(15)
N5 N6 C14 C15 -173.2(2)
N5 N6 C14 C22 3.6(4)
N5 N6 C14 C15A 178.7(3)
C19 C18 C17 C16A 27.5(4)
C21 C18 C17 C16A -151.8(3)
C19 C18 C17 C16 -15.7(4)
C21 C18 C17 C16 164.9(2)
C17 C18 C19 C20 -1.1(4)
C21 C18 C19 C20 178.3(2)
C18 C19 C20 C15 -17.6(4)
C18 C19 C20 C15A 10.6(5)
N6 C14 C15 C16 18.1(4)
C22 C14 C15 C16 -159.0(3)
N6 C14 C15 C20 -100.1(4)
C22 C14 C15 C20 82.8(4)
C19 C20 C15 C14 172.7(3)
C19 C20 C15 C16 51.9(4)
C14 C15 C16 C17 168.9(3)
C20 C15 C16 C17 -68.4(4)
C18 C17 C16 C15 51.0(4)
C18 C17 C16A C15A -60.7(5)
C17 C16A C15A C20 72.4(6)
C17 C16A C15A C14 -178.2(4)
C19 C20 C15A C16A -47.0(6)
C19 C20 C15A C14 -161.3(3)
N6 C14 C15A C16A 111.6(5)
C22 C14 C15A C16A -74.1(6)
N6 C14 C15A C20 -133.0(4)
C22 C14 C15A C20 41.4(7)

_cod_database_fobs_code 1546732
